data_4308262
loop_
_publ_author_name
'Nguyen Hung Huy'
'Ulrich Abram'

_publ_contact_author
;
      Ulrich Abram
      Free University of Berlin     
      Institute of Chemistry             
      Fabeckstrasse 34-36                     
      D-14195 Berlin         
      Germany                          
;
_publ_contact_author_email abram@chemie.fu-berlin.de
_publ_contact_author_fax '0049 (0)30 838 52676'
_publ_contact_author_phone '0049 (0)30 838 54002'
_publ_section_title
;
Rhenium and Technetium Complexes with N,N-Dialkyl-N'-benzoylthioureas
;
_journal_name_full 'Inorganic Chemistry'
_journal_page_first 5310
_journal_page_last 5319
_journal_paper_doi 10.1021/ic070323x
_journal_volume 46
_journal_year 2007
_chemical_formula_moiety 'C48 H60  N8 O7  Re2 S4'
_chemical_formula_sum 'C48 H60 N8 O7 Re2 S4'
_chemical_formula_weight 1361.68
_chemical_name_common Re2O3(PhCONCSCEt2)4
_chemical_name_systematic
;
mu-oxo{bis(N-benzoyl-N'N'-diethylthioureato)oxorhenium(V)} 
;
_space_group_IT_number 14
_symmetry_cell_setting monoclinic
_symmetry_space_group_name_Hall '-P 2yn'
_symmetry_space_group_name_H-M 'P 1 21/n 1'
_atom_sites_solution_hydrogens geom
_atom_sites_solution_primary heavy
_atom_sites_solution_secondary difmap
_audit_creation_method SHELXL-97
_cell_angle_alpha 90.00
_cell_angle_beta 108.50(5)
_cell_angle_gamma 90.00
_cell_formula_units_Z 4
_cell_length_a 20.955(9)
_cell_length_b 15.933(9)
_cell_length_c 16.66(1)
_cell_measurement_reflns_used 355
_cell_measurement_temperature 200(2)
_cell_measurement_theta_max 28.39
_cell_measurement_theta_min 3.20
_cell_volume 5275(5)
_computing_cell_refinement 'STOE X-AREA'
_computing_data_collection 'STOE X-AREA'
_computing_data_reduction 'STOE X-RED'
_computing_molecular_graphics Ortep
_computing_publication_material 'SHELXL-97 (Sheldrick, 1997)'
_computing_structure_refinement 'SHELXL-97 (Sheldrick, 1997)'
_computing_structure_solution 'SHELXS-97 (Sheldrick, 1997)'
_diffrn_ambient_temperature 200(2)
_diffrn_detector_area_resol_mean 6.67
_diffrn_measured_fraction_theta_full 0.986
_diffrn_measured_fraction_theta_max 0.986
_diffrn_measurement_device_type STOE
_diffrn_measurement_method 'rotation method'
_diffrn_radiation_monochromator graphite
_diffrn_radiation_source 'fine-focus sealed tube'
_diffrn_radiation_type MoK\a
_diffrn_radiation_wavelength 0.71073
_diffrn_reflns_av_R_equivalents 0.1978
_diffrn_reflns_av_sigmaI/netI 0.1462
_diffrn_reflns_limit_h_max 28
_diffrn_reflns_limit_h_min -23
_diffrn_reflns_limit_k_max 21
_diffrn_reflns_limit_k_min -21
_diffrn_reflns_limit_l_max 22
_diffrn_reflns_limit_l_min -22
_diffrn_reflns_number 56774
_diffrn_reflns_theta_full 29.28
_diffrn_reflns_theta_max 29.28
_diffrn_reflns_theta_min 1.88
_diffrn_standards_decay_% 0.5
_exptl_absorpt_coefficient_mu 4.800
_exptl_absorpt_correction_T_max 0.6845
_exptl_absorpt_correction_T_min 0.4659
_exptl_absorpt_correction_type integration
_exptl_absorpt_process_details 'STOE X-RED'
_exptl_crystal_colour green
_exptl_crystal_density_diffrn 1.715
_exptl_crystal_density_method 'not measured'
_exptl_crystal_description needle
_exptl_crystal_F_000 2696
_exptl_crystal_size_max 1.000
_exptl_crystal_size_mid 0.400
_exptl_crystal_size_min 0.100
_refine_diff_density_max 2.891
_refine_diff_density_min -4.707
_refine_diff_density_rms 0.197
_refine_ls_extinction_coef 0.00102(8)
_refine_ls_extinction_expression Fc^*^=kFc[1+0.001xFc^2^\l^3^/sin(2\q)]^-1/4^
_refine_ls_extinction_method SHELXL
_refine_ls_goodness_of_fit_ref 1.032
_refine_ls_hydrogen_treatment mixed
_refine_ls_matrix_type full
_refine_ls_number_parameters 618
_refine_ls_number_reflns 14195
_refine_ls_number_restraints 0
_refine_ls_restrained_S_all 1.032
_refine_ls_R_factor_all 0.1237
_refine_ls_R_factor_gt 0.0782
_refine_ls_shift/su_max 0.007
_refine_ls_shift/su_mean 0.000
_refine_ls_structure_factor_coef Fsqd
_refine_ls_weighting_details 'calc w=1/[\s^2^(Fo^2^)+(0.0217P)^2^+10.8305P] where P=(Fo^2^+2Fc^2^)/3'
_refine_ls_weighting_scheme calc
_refine_ls_wR_factor_gt 0.1123
_refine_ls_wR_factor_ref 0.1225
_reflns_number_gt 9066
_reflns_number_total 14195
_reflns_threshold_expression >2sigma(I)
_cod_data_source_file ic070323x-file001_6.cif
_cod_data_source_block dimerreoet2btu
_cod_depositor_comments
;
The following automatic conversions were performed:

'_atom_sites_solution_primary' value 'heavy atom' was changed to
'heavy'.

Automatic conversion script
Id: cif_fix_values 6452 2018-10-05 10:23:21Z andrius 
;
_cod_original_formula_sum 'C48 H60 N8 O7  Re2 S4'
_cod_database_code 4308262

loop_
_symmetry_equiv_pos_as_xyz
'x, y, z'
'-x+1/2, y+1/2, -z+1/2'
'-x, -y, -z'
'x-1/2, -y-1/2, z-1/2'

loop_
_atom_site_label
_atom_site_type_symbol
_atom_site_fract_x
_atom_site_fract_y
_atom_site_fract_z
_atom_site_U_iso_or_equiv
_atom_site_adp_type
_atom_site_occupancy
_atom_site_symmetry_multiplicity
_atom_site_calc_flag
_atom_site_refinement_flags
_atom_site_disorder_assembly
_atom_site_disorder_group
Re1 Re 0.217495(17) 0.46021(2) 0.08333(2) 0.02679(10) Uani 1 1 d . . .
O10 O 0.1945(4) 0.3907(4) 0.1469(5) 0.0470(18) Uani 1 1 d . . .
O30 O 0.2543(3) 0.5231(3) 0.0119(4) 0.0275(13) Uani 1 1 d . . .
S1 S 0.11020(11) 0.46843(14) -0.01685(16) 0.0350(5) Uani 1 1 d . . .
C2 C 0.0990(4) 0.3792(6) -0.0802(6) 0.032(2) Uani 1 1 d . . .
N3 N 0.1451(4) 0.3232(5) -0.0889(5) 0.0368(19) Uani 1 1 d . . .
C4 C 0.2086(4) 0.3173(5) -0.0425(6) 0.0264(18) Uani 1 1 d . . .
O5 O 0.2436(3) 0.3585(4) 0.0210(5) 0.0396(17) Uani 1 1 d . . .
C31 C 0.2453(4) 0.2446(5) -0.0653(6) 0.0295(19) Uani 1 1 d . . .
C32 C 0.3096(5) 0.2250(5) -0.0119(6) 0.032(2) Uani 1 1 d . . .
H32 H 0.3309 0.2607 0.0327 0.039 Uiso 1 1 calc R . .
C33 C 0.3423(5) 0.1528(6) -0.0246(8) 0.045(3) Uani 1 1 d . . .
H33 H 0.3848 0.1392 0.0117 0.054 Uiso 1 1 calc R . .
C34 C 0.3099(6) 0.1011(6) -0.0929(8) 0.050(3) Uani 1 1 d . . .
H34 H 0.3305 0.0514 -0.1007 0.060 Uiso 1 1 calc R . .
C35 C 0.2484(6) 0.1221(7) -0.1488(8) 0.056(3) Uani 1 1 d . . .
H35 H 0.2289 0.0888 -0.1961 0.067 Uiso 1 1 calc R . .
C36 C 0.2157(6) 0.1930(6) -0.1343(7) 0.041(2) Uani 1 1 d . . .
H36 H 0.1733 0.2063 -0.1712 0.049 Uiso 1 1 calc R . .
N6 N 0.0359(4) 0.3633(5) -0.1282(6) 0.045(2) Uani 1 1 d . . .
C43 C -0.0217(5) 0.4148(7) -0.1249(8) 0.048(3) Uani 1 1 d . . .
H43A H -0.0140 0.4330 -0.0671 0.057 Uiso 1 1 calc R . .
H43B H -0.0619 0.3803 -0.1413 0.057 Uiso 1 1 calc R . .
C44 C -0.0338(6) 0.4916(7) -0.1820(7) 0.053(3) Uani 1 1 d . . .
H44A H -0.0718 0.5222 -0.1772 0.080 Uiso 1 1 calc R . .
H44B H -0.0425 0.4741 -0.2397 0.080 Uiso 1 1 calc R . .
H44C H 0.0053 0.5269 -0.1654 0.080 Uiso 1 1 calc R . .
C41 C 0.0174(7) 0.2756(12) -0.1763(9) 0.087(5) Uani 1 1 d . . .
H41A H 0.0538 0.2354 -0.1562 0.104 Uiso 1 1 calc R . .
H41B H -0.0234 0.2521 -0.1699 0.104 Uiso 1 1 calc R . .
C42 C 0.0081(11) 0.2992(11) -0.2610(15) 0.140(10) Uani 1 1 d . . .
H42A H -0.0033 0.2506 -0.2968 0.210 Uiso 1 1 calc R . .
H42B H 0.0488 0.3236 -0.2651 0.210 Uiso 1 1 calc R . .
H42C H -0.0277 0.3396 -0.2788 0.210 Uiso 1 1 calc R . .
S11 S 0.19895(11) 0.58209(13) 0.15043(15) 0.0310(5) Uani 1 1 d . . .
C12 C 0.2696(4) 0.5955(5) 0.2418(5) 0.0273(17) Uani 1 1 d . . .
N13 N 0.3318(3) 0.5667(4) 0.2561(5) 0.0309(17) Uani 1 1 d . . .
C14 C 0.3523(4) 0.5070(5) 0.2147(6) 0.029(2) Uani 1 1 d . . .
O15 O 0.3186(3) 0.4548(4) 0.1603(4) 0.0373(15) Uani 1 1 d . . .
C51 C 0.4267(4) 0.4955(5) 0.2395(6) 0.031(2) Uani 1 1 d . . .
C52 C 0.4543(5) 0.4536(7) 0.1863(8) 0.048(3) Uani 1 1 d . . .
H52 H 0.4268 0.4325 0.1349 0.057 Uiso 1 1 calc R . .
C53 C 0.5246(6) 0.4427(7) 0.2103(9) 0.064(4) Uani 1 1 d . . .
H53 H 0.5431 0.4131 0.1750 0.076 Uiso 1 1 calc R . .
C54 C 0.5652(5) 0.4743(7) 0.2832(9) 0.064(4) Uani 1 1 d . . .
H54 H 0.6114 0.4665 0.2979 0.077 Uiso 1 1 calc R . .
C55 C 0.5388(5) 0.5183(7) 0.3366(9) 0.060(3) Uani 1 1 d . . .
H55 H 0.5671 0.5409 0.3867 0.072 Uiso 1 1 calc R . .
C56 C 0.4693(5) 0.5286(6) 0.3150(7) 0.047(3) Uani 1 1 d . . .
H56 H 0.4512 0.5577 0.3512 0.057 Uiso 1 1 calc R . .
N16 N 0.2606(4) 0.6434(4) 0.3024(5) 0.0313(17) Uani 1 1 d . . .
C61 C 0.1949(5) 0.6783(6) 0.2983(7) 0.042(3) Uani 1 1 d . . .
H61A H 0.1934 0.6856 0.3554 0.050 Uiso 1 1 calc R . .
H61B H 0.1602 0.6382 0.2700 0.050 Uiso 1 1 calc R . .
C62 C 0.1793(6) 0.7603(6) 0.2529(9) 0.063(4) Uani 1 1 d . . .
H62A H 0.1357 0.7793 0.2526 0.095 Uiso 1 1 calc R . .
H62B H 0.1795 0.7535 0.1957 0.095 Uiso 1 1 calc R . .
H62C H 0.2126 0.8010 0.2813 0.095 Uiso 1 1 calc R . .
C63 C 0.3168(5) 0.6669(6) 0.3759(6) 0.036(2) Uani 1 1 d . . .
H63A H 0.3083 0.7219 0.3954 0.043 Uiso 1 1 calc R . .
H63B H 0.3573 0.6707 0.3597 0.043 Uiso 1 1 calc R . .
C64 C 0.3280(5) 0.6035(7) 0.4483(7) 0.049(3) Uani 1 1 d . . .
H64A H 0.3654 0.6212 0.4956 0.074 Uiso 1 1 calc R . .
H64B H 0.3375 0.5493 0.4295 0.074 Uiso 1 1 calc R . .
H64C H 0.2883 0.6002 0.4651 0.074 Uiso 1 1 calc R . .
Re11 Re 0.285741(19) 0.59539(2) -0.05931(2) 0.02968(11) Uani 1 1 d . . .
O20 O 0.2951(5) 0.6623(4) -0.1333(5) 0.058(2) Uani 1 1 d . . .
S101 S 0.37253(12) 0.50288(16) -0.05524(18) 0.0408(6) Uani 1 1 d . . .
C102 C 0.3407(5) 0.4246(5) -0.1304(7) 0.036(2) Uani 1 1 d . . .
N103 N 0.2782(4) 0.4157(4) -0.1856(5) 0.0331(17) Uani 1 1 d . . .
C104 C 0.2252(4) 0.4622(6) -0.1946(5) 0.0314(18) Uani 1 1 d . . .
O105 O 0.2153(3) 0.5264(4) -0.1555(4) 0.0423(16) Uiso 1 1 d . . .
C131 C 0.1647(4) 0.4396(5) -0.2697(6) 0.031(2) Uani 1 1 d . . .
C132 C 0.1064(5) 0.4874(6) -0.2916(7) 0.039(2) Uani 1 1 d . . .
H132 H 0.1029 0.5316 -0.2568 0.047 Uiso 1 1 calc R . .
C133 C 0.0535(5) 0.4710(7) -0.3640(7) 0.045(2) Uani 1 1 d . . .
H133 H 0.0149 0.5038 -0.3768 0.054 Uiso 1 1 calc R . .
C134 C 0.0573(5) 0.4073(8) -0.4167(7) 0.055(3) Uani 1 1 d . . .
H134 H 0.0223 0.3976 -0.4666 0.066 Uiso 1 1 calc R . .
C135 C 0.1144(6) 0.3571(7) -0.3946(7) 0.049(3) Uani 1 1 d . . .
H135 H 0.1173 0.3125 -0.4293 0.059 Uiso 1 1 calc R . .
C136 C 0.1672(5) 0.3726(6) -0.3213(7) 0.043(3) Uani 1 1 d . . .
H136 H 0.2047 0.3377 -0.3066 0.052 Uiso 1 1 calc R . .
N106 N 0.3840(4) 0.3662(5) -0.1358(5) 0.0354(18) Uani 1 1 d . . .
C141 C 0.3614(5) 0.2930(6) -0.1931(7) 0.042(2) Uani 1 1 d . . .
H14A H 0.3160 0.2781 -0.1955 0.051 Uiso 1 1 calc R . .
H14B H 0.3903 0.2454 -0.1699 0.051 Uiso 1 1 calc R . .
C142 C 0.3627(7) 0.3097(8) -0.2816(8) 0.060(3) Uani 1 1 d . . .
H14C H 0.3478 0.2606 -0.3159 0.090 Uiso 1 1 calc R . .
H14D H 0.4078 0.3233 -0.2799 0.090 Uiso 1 1 calc R . .
H14E H 0.3334 0.3559 -0.3055 0.090 Uiso 1 1 calc R . .
C143 C 0.4562(5) 0.3695(6) -0.0900(7) 0.038(2) Uani 1 1 d . . .
H14F H 0.4694 0.4275 -0.0766 0.046 Uiso 1 1 calc R . .
H14G H 0.4807 0.3485 -0.1265 0.046 Uiso 1 1 calc R . .
C144 C 0.4759(6) 0.3187(8) -0.0087(8) 0.055(3) Uani 1 1 d . . .
H14H H 0.5235 0.3232 0.0189 0.083 Uiso 1 1 calc R . .
H14I H 0.4641 0.2609 -0.0217 0.083 Uiso 1 1 calc R . .
H14J H 0.4524 0.3398 0.0280 0.083 Uiso 1 1 calc R . .
S111 S 0.35725(12) 0.66326(14) 0.05941(17) 0.0367(6) Uani 1 1 d . . .
C112 C 0.3138(6) 0.7498(6) 0.0795(7) 0.044(3) Uani 1 1 d . . .
N113 N 0.2481(4) 0.7664(5) 0.0535(6) 0.041(2) Uani 1 1 d . . .
C114 C 0.1993(5) 0.7251(5) -0.0026(6) 0.035(2) Uani 1 1 d . . .
O115 O 0.2021(3) 0.6671(4) -0.0541(5) 0.0463(19) Uani 1 1 d . . .
C151 C 0.1299(6) 0.7510(7) -0.0079(7) 0.044(3) Uani 1 1 d . . .
C152 C 0.1191(7) 0.8275(8) 0.0273(8) 0.060(3) Uani 1 1 d . . .
H152 H 0.1547 0.8639 0.0515 0.073 Uiso 1 1 calc R . .
C153 C 0.0545(9) 0.8476(11) 0.0250(10) 0.092(6) Uani 1 1 d . . .
H153 H 0.0471 0.8977 0.0494 0.111 Uiso 1 1 calc R . .
C154 C 0.0029(8) 0.7978(15) -0.0107(10) 0.097(7) Uani 1 1 d . . .
H154 H -0.0402 0.8141 -0.0131 0.117 Uiso 1 1 calc R . .
C155 C 0.0128(7) 0.7211(12) -0.0450(9) 0.080(5) Uani 1 1 d . . .
H155 H -0.0232 0.6846 -0.0668 0.097 Uiso 1 1 calc R . .
C156 C 0.0772(5) 0.6990(8) -0.0465(8) 0.051(3) Uani 1 1 d . . .
H156 H 0.0839 0.6500 -0.0731 0.062 Uiso 1 1 calc R . .
N116 N 0.3504(5) 0.8067(7) 0.1336(9) 0.085(5) Uani 1 1 d . . .
C163 C 0.3205(7) 0.8846(10) 0.1554(12) 0.098(7) Uani 1 1 d . . .
H16A H 0.2750 0.8728 0.1552 0.118 Uiso 1 1 calc R . .
H16B H 0.3465 0.9021 0.2122 0.118 Uiso 1 1 calc R . .
C164 C 0.3188(10) 0.9533(11) 0.0963(16) 0.150(11) Uani 1 1 d . . .
H16C H 0.2990 1.0020 0.1126 0.225 Uiso 1 1 calc R . .
H16D H 0.2924 0.9366 0.0401 0.225 Uiso 1 1 calc R . .
H16E H 0.3638 0.9661 0.0973 0.225 Uiso 1 1 calc R . .
C161 C 0.4381(16) 0.8137(11) 0.1649(14) 0.180(15) Uani 1 1 d . . .
H16F H 0.4587 0.7861 0.1274 0.216 Uiso 1 1 calc R . .
H16G H 0.4559 0.8699 0.1798 0.216 Uiso 1 1 calc R . .
C162 C 0.4351(9) 0.7682(9) 0.2287(14) 0.105(7) Uani 1 1 d . . .
H16H H 0.4799 0.7574 0.2657 0.157 Uiso 1 1 calc R . .
H16I H 0.4132 0.7159 0.2082 0.157 Uiso 1 1 calc R . .
H16J H 0.4102 0.7977 0.2592 0.157 Uiso 1 1 calc R . .

loop_
_atom_site_aniso_label
_atom_site_aniso_U_11
_atom_site_aniso_U_22
_atom_site_aniso_U_33
_atom_site_aniso_U_23
_atom_site_aniso_U_13
_atom_site_aniso_U_12
Re1 0.02045(16) 0.02309(15) 0.0354(2) -0.00251(14) 0.00689(13) 0.00072(14)
O10 0.046(4) 0.032(3) 0.062(5) 0.002(3) 0.015(4) -0.002(3)
O30 0.021(3) 0.022(3) 0.040(3) -0.005(2) 0.012(3) -0.002(2)
S1 0.0225(10) 0.0355(11) 0.0443(14) -0.0079(11) 0.0069(10) 0.0046(9)
C2 0.022(4) 0.047(5) 0.030(5) -0.003(4) 0.012(4) 0.009(4)
N3 0.025(4) 0.046(4) 0.042(5) -0.008(4) 0.015(4) 0.005(3)
C4 0.032(5) 0.024(4) 0.025(5) -0.002(3) 0.013(4) -0.002(3)
O5 0.030(3) 0.026(3) 0.061(5) -0.014(3) 0.012(3) 0.003(3)
C31 0.028(5) 0.029(4) 0.039(5) -0.010(4) 0.022(4) -0.003(3)
C32 0.046(6) 0.034(4) 0.026(5) 0.001(4) 0.025(4) 0.007(4)
C33 0.039(6) 0.040(5) 0.066(8) -0.006(5) 0.029(6) 0.009(4)
C34 0.056(7) 0.034(5) 0.077(8) -0.003(5) 0.043(6) 0.008(5)
C35 0.055(7) 0.055(6) 0.059(8) -0.028(6) 0.020(6) -0.003(5)
C36 0.047(6) 0.042(5) 0.042(6) -0.012(4) 0.025(5) -0.008(5)
N6 0.026(4) 0.065(5) 0.038(5) -0.024(4) 0.003(4) 0.008(4)
C43 0.020(5) 0.057(6) 0.063(7) -0.009(6) 0.008(5) 0.008(4)
C44 0.039(6) 0.070(7) 0.049(7) 0.007(6) 0.010(5) 0.007(5)
C41 0.039(7) 0.165(16) 0.049(8) -0.022(10) 0.002(6) 0.007(9)
C42 0.18(2) 0.094(13) 0.20(3) 0.067(15) 0.15(2) 0.023(13)
S11 0.0222(10) 0.0346(11) 0.0333(12) -0.0068(9) 0.0046(9) 0.0044(9)
C12 0.021(4) 0.027(4) 0.034(5) -0.004(4) 0.009(4) 0.002(3)
N13 0.019(4) 0.039(4) 0.034(4) -0.006(3) 0.007(3) 0.001(3)
C14 0.026(4) 0.027(4) 0.030(5) 0.000(4) 0.001(4) 0.005(3)
O15 0.023(3) 0.028(3) 0.052(4) -0.004(3) 0.000(3) 0.005(3)
C51 0.022(4) 0.029(4) 0.040(5) 0.001(4) 0.006(4) 0.002(3)
C52 0.028(5) 0.052(6) 0.065(7) -0.009(6) 0.019(5) 0.007(5)
C53 0.038(6) 0.061(7) 0.094(11) -0.017(7) 0.024(7) 0.017(5)
C54 0.020(5) 0.051(6) 0.109(11) -0.006(7) 0.003(6) 0.009(5)
C55 0.031(6) 0.056(6) 0.087(10) -0.017(6) 0.011(6) -0.002(5)
C56 0.034(5) 0.046(6) 0.059(7) -0.013(5) 0.011(5) -0.003(5)
N16 0.029(4) 0.036(4) 0.028(4) -0.012(3) 0.007(3) 0.000(3)
C61 0.024(5) 0.057(6) 0.038(6) -0.022(5) 0.003(4) 0.007(4)
C62 0.052(7) 0.042(6) 0.077(9) -0.026(6) -0.006(7) 0.007(5)
C63 0.025(5) 0.044(5) 0.035(6) -0.009(4) 0.006(4) -0.002(4)
C64 0.037(6) 0.062(6) 0.045(6) 0.005(6) 0.006(5) 0.002(5)
Re11 0.02915(19) 0.02774(17) 0.0333(2) -0.00286(15) 0.01151(15) -0.00002(15)
O20 0.090(7) 0.046(4) 0.040(5) -0.001(4) 0.023(5) -0.003(4)
S101 0.0245(12) 0.0487(13) 0.0504(16) -0.0206(12) 0.0135(11) -0.0007(10)
C102 0.027(5) 0.033(4) 0.053(7) 0.002(4) 0.020(5) -0.001(4)
N103 0.029(4) 0.034(4) 0.040(5) -0.006(3) 0.015(4) 0.001(3)
C104 0.034(5) 0.035(4) 0.026(4) -0.001(4) 0.011(4) -0.005(4)
C131 0.026(5) 0.039(5) 0.028(5) 0.001(4) 0.009(4) -0.008(4)
C132 0.033(5) 0.043(5) 0.044(6) 0.003(4) 0.016(5) 0.000(4)
C133 0.032(5) 0.060(6) 0.041(6) -0.007(5) 0.007(4) -0.004(5)
C134 0.035(6) 0.073(7) 0.048(7) -0.001(6) 0.001(5) -0.011(6)
C135 0.046(6) 0.058(6) 0.042(7) -0.018(5) 0.011(5) -0.012(5)
C136 0.037(6) 0.040(5) 0.053(7) -0.008(5) 0.016(5) 0.002(4)
N106 0.032(4) 0.035(4) 0.040(5) -0.003(3) 0.014(4) 0.006(3)
C141 0.035(5) 0.038(5) 0.054(7) -0.014(5) 0.014(5) -0.003(4)
C142 0.062(8) 0.065(7) 0.056(8) -0.011(6) 0.024(7) -0.001(6)
C143 0.026(5) 0.048(5) 0.048(6) -0.020(5) 0.021(5) 0.002(4)
C144 0.038(6) 0.071(7) 0.057(8) 0.008(6) 0.015(6) 0.016(5)
S111 0.0290(12) 0.0318(11) 0.0489(15) -0.0124(10) 0.0117(11) -0.0011(9)
C112 0.052(7) 0.032(5) 0.056(7) -0.016(5) 0.029(6) -0.006(4)
N113 0.041(5) 0.034(4) 0.052(6) -0.004(4) 0.022(4) 0.007(4)
C114 0.038(5) 0.027(4) 0.039(6) 0.006(4) 0.010(5) 0.006(4)
O115 0.034(4) 0.042(4) 0.059(5) -0.006(4) 0.008(4) 0.013(3)
C151 0.048(6) 0.052(6) 0.038(6) 0.016(5) 0.022(5) 0.022(5)
C152 0.069(9) 0.063(7) 0.061(8) 0.017(6) 0.037(7) 0.028(6)
C153 0.076(11) 0.129(13) 0.060(10) 0.008(9) 0.006(9) 0.070(10)
C154 0.049(9) 0.188(19) 0.050(9) 0.041(11) 0.007(7) 0.065(11)
C155 0.043(8) 0.131(14) 0.066(10) 0.041(10) 0.017(7) 0.009(8)
C156 0.031(6) 0.069(7) 0.047(7) 0.017(6) 0.003(5) 0.007(5)
N116 0.037(6) 0.072(7) 0.144(12) -0.072(8) 0.027(7) -0.010(5)
C163 0.051(8) 0.086(10) 0.156(18) -0.081(12) 0.031(10) -0.014(8)
C164 0.099(15) 0.069(11) 0.26(3) -0.058(16) 0.028(17) 0.017(10)
C161 0.41(5) 0.056(10) 0.128(18) 0.020(11) 0.17(3) 0.078(18)
C162 0.093(13) 0.065(9) 0.18(2) -0.043(12) 0.072(14) -0.024(9)

loop_
_atom_type_symbol
_atom_type_description
_atom_type_scat_dispersion_real
_atom_type_scat_dispersion_imag
_atom_type_scat_source
C C 0.0033 0.0016 'International Tables Vol C Tables 4.2.6.8 and 6.1.1.4'
H H 0.0000 0.0000 'International Tables Vol C Tables 4.2.6.8 and 6.1.1.4'
N N 0.0061 0.0033 'International Tables Vol C Tables 4.2.6.8 and 6.1.1.4'
O O 0.0106 0.0060 'International Tables Vol C Tables 4.2.6.8 and 6.1.1.4'
S S 0.1246 0.1234 'International Tables Vol C Tables 4.2.6.8 and 6.1.1.4'
P P 0.1023 0.0942 'International Tables Vol C Tables 4.2.6.8 and 6.1.1.4'
Cl Cl 0.1484 0.1585 'International Tables Vol C Tables 4.2.6.8 and 6.1.1.4'
Re Re -1.0185 7.2310 'International Tables Vol C Tables 4.2.6.8 and 6.1.1.4'

loop_
_geom_angle_atom_site_label_1
_geom_angle_atom_site_label_2
_geom_angle_atom_site_label_3
_geom_angle
_geom_angle_site_symmetry_1
_geom_angle_site_symmetry_3
_geom_angle_publ_flag
O10 Re1 O30 169.9(3) . . ?
O10 Re1 O5 88.5(3) . . ?
O30 Re1 O5 82.8(3) . . ?
O10 Re1 O15 91.3(3) . . ?
O30 Re1 O15 82.7(3) . . ?
O5 Re1 O15 84.2(2) . . ?
O10 Re1 S11 96.9(2) . . ?
O30 Re1 S11 91.36(18) . . ?
O5 Re1 S11 173.3(2) . . ?
O15 Re1 S11 91.77(18) . . ?
O10 Re1 S1 94.8(3) . . ?
O30 Re1 S1 90.74(19) . . ?
O5 Re1 S1 91.88(19) . . ?
O15 Re1 S1 172.7(2) . . ?
S11 Re1 S1 91.53(8) . . ?
Re1 O30 Re11 174.4(3) . . ?
C2 S1 Re1 107.5(3) . . ?
N6 C2 N3 114.5(8) . . ?
N6 C2 S1 115.9(7) . . ?
N3 C2 S1 129.6(7) . . ?
C4 N3 C2 127.5(8) . . ?
O5 C4 N3 131.7(8) . . ?
O5 C4 C31 113.9(8) . . ?
N3 C4 C31 114.2(8) . . ?
C4 O5 Re1 130.2(6) . . ?
C36 C31 C32 118.9(8) . . ?
C36 C31 C4 122.3(9) . . ?
C32 C31 C4 118.6(8) . . ?
C33 C32 C31 120.8(9) . . ?
C32 C33 C34 118.6(10) . . ?
C35 C34 C33 121.3(9) . . ?
C34 C35 C36 119.5(10) . . ?
C35 C36 C31 120.8(11) . . ?
C2 N6 C43 122.6(8) . . ?
C2 N6 C41 120.3(8) . . ?
C43 N6 C41 115.7(8) . . ?
N6 C43 C44 113.6(10) . . ?
C42 C41 N6 101.7(16) . . ?
C12 S11 Re1 107.0(3) . . ?
N16 C12 N13 115.6(8) . . ?
N16 C12 S11 116.3(6) . . ?
N13 C12 S11 128.1(7) . . ?
C14 N13 C12 128.1(8) . . ?
O15 C14 N13 130.1(8) . . ?
O15 C14 C51 114.4(8) . . ?
N13 C14 C51 115.3(7) . . ?
C14 O15 Re1 129.4(5) . . ?
C52 C51 C56 119.0(9) . . ?
C52 C51 C14 119.9(9) . . ?
C56 C51 C14 121.1(9) . . ?
C51 C52 C53 119.5(11) . . ?
C54 C53 C52 121.1(12) . . ?
C53 C54 C55 120.4(10) . . ?
C54 C55 C56 119.6(11) . . ?
C55 C56 C51 120.3(11) . . ?
C12 N16 C63 121.1(8) . . ?
C12 N16 C61 122.7(7) . . ?
C63 N16 C61 116.2(7) . . ?
N16 C61 C62 114.1(9) . . ?
N16 C63 C64 111.9(8) . . ?
O20 Re11 O30 167.3(4) . . ?
O20 Re11 O105 89.4(3) . . ?
O30 Re11 O105 82.1(3) . . ?
O20 Re11 O115 88.8(4) . . ?
O30 Re11 O115 81.2(3) . . ?
O105 Re11 O115 85.6(3) . . ?
O20 Re11 S101 98.6(3) . . ?
O30 Re11 S101 91.16(19) . . ?
O105 Re11 S101 92.6(2) . . ?
O115 Re11 S101 172.3(2) . . ?
O20 Re11 S111 97.7(3) . . ?
O30 Re11 S111 90.5(2) . . ?
O105 Re11 S111 172.4(2) . . ?
O115 Re11 S111 91.9(2) . . ?
S101 Re11 S111 89.03(9) . . ?
C102 S101 Re11 108.4(3) . . ?
N106 C102 N103 114.8(9) . . ?
N106 C102 S101 115.9(7) . . ?
N103 C102 S101 129.3(7) . . ?
C104 N103 C102 128.8(8) . . ?
O105 C104 N103 132.3(8) . . ?
O105 C104 C131 112.7(8) . . ?
N103 C104 C131 114.8(8) . . ?
C104 O105 Re11 128.5(6) . . ?
C136 C131 C132 117.7(9) . . ?
C136 C131 C104 120.6(8) . . ?
C132 C131 C104 121.6(8) . . ?
C133 C132 C131 121.5(10) . . ?
C134 C133 C132 120.8(10) . . ?
C133 C134 C135 118.6(10) . . ?
C136 C135 C134 120.8(10) . . ?
C131 C136 C135 120.6(10) . . ?
C102 N106 C143 123.9(8) . . ?
C102 N106 C141 120.6(8) . . ?
C143 N106 C141 115.4(7) . . ?
N106 C141 C142 112.9(9) . . ?
N106 C143 C144 112.9(8) . . ?
C112 S111 Re11 107.1(4) . . ?
N113 C112 N116 113.4(9) . . ?
N113 C112 S111 130.1(8) . . ?
N116 C112 S111 116.3(9) . . ?
C114 N113 C112 128.3(9) . . ?
O115 C114 N113 130.2(9) . . ?
O115 C114 C151 114.5(9) . . ?
N113 C114 C151 115.3(9) . . ?
C114 O115 Re11 129.4(6) . . ?
C156 C151 C152 120.7(11) . . ?
C156 C151 C114 119.2(10) . . ?
C152 C151 C114 120.0(11) . . ?
C153 C152 C151 118.5(14) . . ?
C154 C153 C152 121.9(16) . . ?
C153 C154 C155 120.4(14) . . ?
C154 C155 C156 119.8(15) . . ?
C151 C156 C155 118.5(13) . . ?
C112 N116 C163 122.3(10) . . ?
C112 N116 C161 124.8(10) . . ?
C163 N116 C161 111.0(9) . . ?
C164 C163 N116 112.4(15) . . ?
C162 C161 N116 83.7(19) . . ?

loop_
_geom_bond_atom_site_label_1
_geom_bond_atom_site_label_2
_geom_bond_distance
_geom_bond_site_symmetry_2
_geom_bond_publ_flag
Re1 O10 1.703(7) . ?
Re1 O30 1.897(6) . ?
Re1 O5 2.089(6) . ?
Re1 O15 2.101(6) . ?
Re1 S11 2.334(2) . ?
Re1 S1 2.340(3) . ?
O30 Re11 1.914(6) . ?
S1 C2 1.742(9) . ?
C2 N6 1.333(12) . ?
C2 N3 1.356(11) . ?
N3 C4 1.314(11) . ?
C4 O5 1.263(10) . ?
C4 C31 1.505(11) . ?
C31 C36 1.389(13) . ?
C31 C32 1.394(13) . ?
C32 C33 1.388(12) . ?
C33 C34 1.394(15) . ?
C34 C35 1.371(16) . ?
C35 C36 1.383(14) . ?
N6 C43 1.476(12) . ?
N6 C41 1.597(18) . ?
C43 C44 1.521(15) . ?
C41 C42 1.41(2) . ?
S11 C12 1.768(9) . ?
C12 N16 1.326(11) . ?
C12 N13 1.331(10) . ?
N13 C14 1.324(11) . ?
C14 O15 1.268(10) . ?
C14 C51 1.491(12) . ?
C51 C52 1.374(14) . ?
C51 C56 1.396(13) . ?
C52 C53 1.409(14) . ?
C53 C54 1.340(17) . ?
C54 C55 1.379(17) . ?
C55 C56 1.394(14) . ?
N16 C63 1.453(11) . ?
N16 C61 1.465(11) . ?
C61 C62 1.493(15) . ?
C63 C64 1.534(14) . ?
Re11 O20 1.687(8) . ?
Re11 O105 2.111(7) . ?
Re11 O115 2.118(7) . ?
Re11 S101 2.325(3) . ?
Re11 S111 2.334(3) . ?
S101 C102 1.744(10) . ?
C102 N106 1.323(11) . ?
C102 N103 1.347(12) . ?
N103 C104 1.304(11) . ?
C104 O105 1.266(11) . ?
C104 C131 1.515(12) . ?
C131 C136 1.382(13) . ?
C131 C132 1.385(13) . ?
C132 C133 1.379(14) . ?
C133 C134 1.361(15) . ?
C134 C135 1.390(16) . ?
C135 C136 1.385(14) . ?
N106 C143 1.463(12) . ?
N106 C141 1.487(11) . ?
C141 C142 1.507(16) . ?
C143 C144 1.519(15) . ?
S111 C112 1.742(10) . ?
C112 N113 1.331(13) . ?
C112 N116 1.336(13) . ?
N113 C114 1.322(12) . ?
C114 O115 1.274(11) . ?
C114 C151 1.487(14) . ?
C151 C156 1.366(16) . ?
C151 C152 1.402(15) . ?
C152 C153 1.380(19) . ?
C153 C154 1.32(3) . ?
C154 C155 1.39(2) . ?
C155 C156 1.403(17) . ?
N116 C163 1.487(16) . ?
N116 C161 1.75(3) . ?
C163 C164 1.47(3) . ?
C161 C162 1.31(2) . ?
